data_4312602
loop_
_publ_author_name
'S\'ebastien Schoumacker'
'Olivier Hamelin'
'Jacques P\'ecaut'
'Marc Fontecave'

_publ_section_title
;
 Catalytic Asymmetric Sulfoxidation by Chiral Manganese Complexes:
 Acetylacetonate Anions as Chirality Switches
;
_journal_name_full 'Inorganic Chemistry'
_journal_page_first 8110
_journal_page_last 8116
_journal_paper_doi 10.1021/ic0346533
_journal_volume 42
_journal_year 2003
_chemical_formula_sum 'C28 H34 Mn N4 O4'
_chemical_formula_weight 545.53
_chemical_name_systematic
;
 ?
;
_space_group_IT_number 2
_symmetry_cell_setting triclinic
_symmetry_space_group_name_Hall '-P 1'
_symmetry_space_group_name_H-M 'P -1'
_atom_sites_solution_hydrogens geom
_atom_sites_solution_primary direct
_atom_sites_solution_secondary difmap
_audit_creation_method SHELXL-97
_cell_angle_alpha 72.693(18)
_cell_angle_beta 86.45(2)
_cell_angle_gamma 71.71(2)
_cell_formula_units_Z 2
_cell_length_a 9.351(2)
_cell_length_b 11.2540(19)
_cell_length_c 14.742(5)
_cell_measurement_temperature 223(2)
_cell_volume 1405.5(7)
_computing_cell_refinement 'Bruker SMART'
_computing_data_collection 'Bruker SMART'
_computing_data_reduction 'Bruker SHELXTL'
_computing_molecular_graphics 'Bruker SHELXTL'
_computing_publication_material 'Bruker SHELXTL'
_computing_structure_refinement 'SHELXL-97 (Sheldrick, 1997)'
_computing_structure_solution 'SHELXS-97 (Sheldrick, 1990)'
_diffrn_ambient_temperature 223(2)
_diffrn_measured_fraction_theta_full 0.858
_diffrn_measured_fraction_theta_max 0.858
_diffrn_measurement_device_type 'CCD area detector'
_diffrn_measurement_method 'phi and omega scans'
_diffrn_radiation_monochromator graphite
_diffrn_radiation_source 'fine-focus sealed tube'
_diffrn_radiation_type MoK\a
_diffrn_radiation_wavelength 0.71073
_diffrn_reflns_av_R_equivalents 0.0360
_diffrn_reflns_av_sigmaI/netI 0.0846
_diffrn_reflns_limit_h_max 12
_diffrn_reflns_limit_h_min -9
_diffrn_reflns_limit_k_max 14
_diffrn_reflns_limit_k_min -14
_diffrn_reflns_limit_l_max 18
_diffrn_reflns_limit_l_min -18
_diffrn_reflns_number 9050
_diffrn_reflns_theta_full 28.88
_diffrn_reflns_theta_max 28.88
_diffrn_reflns_theta_min 1.99
_exptl_absorpt_coefficient_mu 0.508
_exptl_absorpt_correction_type none
_exptl_crystal_density_diffrn 1.289
_exptl_crystal_density_method 'not measured'
_exptl_crystal_F_000 574
_exptl_crystal_size_max 0.2
_exptl_crystal_size_mid 0.2
_exptl_crystal_size_min 0.4
_refine_diff_density_max 0.490
_refine_diff_density_min -1.230
_refine_diff_density_rms 0.080
_refine_ls_extinction_method none
_refine_ls_goodness_of_fit_ref 0.907
_refine_ls_hydrogen_treatment mixed
_refine_ls_matrix_type full
_refine_ls_number_parameters 478
_refine_ls_number_reflns 6353
_refine_ls_number_restraints 0
_refine_ls_restrained_S_all 0.907
_refine_ls_R_factor_all 0.0938
_refine_ls_R_factor_gt 0.0538
_refine_ls_shift/su_max 0.039
_refine_ls_shift/su_mean 0.002
_refine_ls_structure_factor_coef Fsqd
_refine_ls_weighting_details 'calc w=1/[\s^2^(Fo^2^)+(0.0728P)^2^+0.0000P] where P=(Fo^2^+2Fc^2^)/3'
_refine_ls_weighting_scheme calc
_refine_ls_wR_factor_gt 0.1206
_refine_ls_wR_factor_ref 0.1309
_reflns_number_gt 3822
_reflns_number_total 6353
_reflns_threshold_expression >2sigma(I)
_cod_data_source_file ic0346533si20030612_023154.cif
_cod_data_source_block struc
_cod_depositor_comments
;
The following automatic conversions were performed:

'_symmetry_cell_setting' value 'Triclinic' changed to 'triclinic'
according to the built-in table from CIF Core dictionary named
'cif_core.dic' version 2.4.1 from 2010-06-29.

Automatic conversion script
Id: cif_fix_values 1646 2011-03-28 12:23:43Z adriana 
;
_cod_original_cell_volume 1405.5(6)
_cod_database_code 4312602

loop_
_symmetry_equiv_pos_as_xyz
'x, y, z'
'-x, -y, -z'

loop_
_atom_site_label
_atom_site_type_symbol
_atom_site_fract_x
_atom_site_fract_y
_atom_site_fract_z
_atom_site_U_iso_or_equiv
_atom_site_adp_type
_atom_site_occupancy
_atom_site_symmetry_multiplicity
_atom_site_calc_flag
_atom_site_refinement_flags
_atom_site_disorder_assembly
_atom_site_disorder_group
Mn Mn 0.78827(4) 0.66717(4) 0.31977(3) 0.02892(14) Uani 1 1 d . . .
O21 O 0.9928(2) 0.51468(18) 0.31176(13) 0.0360(5) Uani 1 1 d . . .
O22 O 0.8557(2) 0.76502(17) 0.18651(13) 0.0367(5) Uani 1 1 d . . .
O31 O 0.8907(2) 0.71680(18) 0.42248(14) 0.0403(5) Uani 1 1 d . . .
O32 O 0.6061(2) 0.83843(19) 0.32382(14) 0.0392(5) Uani 1 1 d . . .
N1 N 0.6182(2) 0.5944(2) 0.25494(15) 0.0300(5) Uani 1 1 d . . .
N2 N 0.7212(3) 0.4512(2) 0.11990(17) 0.0404(6) Uani 1 1 d . . .
N3 N 0.7329(2) 0.5054(2) 0.43734(15) 0.0286(5) Uani 1 1 d . . .
N4 N 1.0589(4) 0.1886(3) 0.1900(2) 0.0697(9) Uani 1 1 d . . .
C1 C 0.5547(3) 0.6411(3) 0.1574(2) 0.0344(7) Uani 1 1 d . . .
H1 H 0.472(3) 0.605(3) 0.1544(18) 0.036(7) Uiso 1 1 d . . .
C2 C 0.6771(3) 0.5939(3) 0.0915(2) 0.0357(7) Uani 1 1 d . . .
H2 H 0.763(3) 0.619(3) 0.1009(17) 0.027(7) Uiso 1 1 d . . .
C3 C 0.6195(5) 0.6486(3) -0.0116(2) 0.0525(9) Uani 1 1 d . . .
H3A H 0.541(3) 0.616(3) -0.020(2) 0.052(10) Uiso 1 1 d . . .
H3B H 0.708(3) 0.626(3) -0.049(2) 0.038(8) Uiso 1 1 d . . .
C4 C 0.5548(5) 0.7980(4) -0.0412(3) 0.0565(10) Uani 1 1 d . . .
H4A H 0.642(4) 0.835(3) -0.040(2) 0.065(11) Uiso 1 1 d . . .
H4B H 0.513(4) 0.829(3) -0.105(2) 0.059(10) Uiso 1 1 d . . .
C5 C 0.4310(5) 0.8422(4) 0.0232(3) 0.0584(10) Uani 1 1 d . . .
H5A H 0.348(3) 0.816(3) 0.014(2) 0.045(9) Uiso 1 1 d . . .
H5B H 0.386(4) 0.937(4) 0.003(2) 0.071(11) Uiso 1 1 d . . .
C6 C 0.4880(4) 0.7908(3) 0.1268(2) 0.0448(8) Uani 1 1 d . . .
H6A H 0.394(3) 0.818(3) 0.1641(18) 0.032(7) Uiso 1 1 d . . .
H6B H 0.567(3) 0.821(3) 0.138(2) 0.051(9) Uiso 1 1 d . . .
C7 C 0.5859(3) 0.4980(3) 0.3130(2) 0.0328(6) Uani 1 1 d . . .
H7 H 0.525(3) 0.459(3) 0.2921(18) 0.031(7) Uiso 1 1 d . . .
C8 C 0.6432(3) 0.4455(3) 0.41190(19) 0.0299(6) Uani 1 1 d . . .
C9 C 0.6034(3) 0.3439(3) 0.4767(2) 0.0365(7) Uani 1 1 d . . .
H9 H 0.537(3) 0.309(3) 0.4533(19) 0.039(8) Uiso 1 1 d . . .
C10 C 0.6561(3) 0.3034(3) 0.5698(2) 0.0393(7) Uani 1 1 d . . .
H10 H 0.618(3) 0.245(3) 0.615(2) 0.049(9) Uiso 1 1 d . . .
C11 C 0.7479(3) 0.3632(3) 0.5951(2) 0.0375(7) Uani 1 1 d . . .
H11 H 0.784(3) 0.340(3) 0.656(2) 0.039(8) Uiso 1 1 d . . .
C12 C 0.7846(3) 0.4632(3) 0.5268(2) 0.0322(6) Uani 1 1 d . . .
H12 H 0.850(3) 0.508(3) 0.5383(17) 0.028(7) Uiso 1 1 d . . .
C13 C 0.8565(4) 0.3886(3) 0.1425(2) 0.0420(7) Uani 1 1 d . . .
H13 H 0.942(3) 0.428(3) 0.138(2) 0.052(9) Uiso 1 1 d . . .
C14 C 0.9106(4) 0.2435(3) 0.1743(2) 0.0455(8) Uani 1 1 d . . .
C15 C 0.8102(5) 0.1722(3) 0.1850(2) 0.0521(9) Uani 1 1 d . . .
H15 H 0.704(4) 0.216(4) 0.175(3) 0.083(13) Uiso 1 1 d . . .
C16 C 0.8662(6) 0.0370(4) 0.2132(3) 0.0647(11) Uani 1 1 d . . .
H16 H 0.795(4) -0.014(4) 0.219(3) 0.085(13) Uiso 1 1 d . . .
C17 C 1.0159(7) -0.0205(4) 0.2288(3) 0.0808(15) Uani 1 1 d . . .
H17 H 1.065(5) -0.098(5) 0.236(3) 0.105(17) Uiso 1 1 d . . .
C18 C 1.1092(6) 0.0559(4) 0.2171(3) 0.0885(15) Uani 1 1 d . . .
H18 H 1.227(5) 0.021(4) 0.223(3) 0.103(15) Uiso 1 1 d . . .
C21 C 1.2267(4) 0.3906(3) 0.2695(3) 0.0438(8) Uani 1 1 d . . .
H21A H 1.265(3) 0.362(3) 0.333(2) 0.047(9) Uiso 1 1 d . . .
H21B H 1.318(4) 0.399(3) 0.229(3) 0.074(11) Uiso 1 1 d . . .
H21C H 1.200(4) 0.330(4) 0.258(3) 0.092(15) Uiso 1 1 d . . .
C22 C 1.0940(3) 0.5137(3) 0.2509(2) 0.0335(6) Uani 1 1 d . . .
C23 C 1.0897(3) 0.6169(3) 0.1689(2) 0.0370(7) Uani 1 1 d . . .
H23 H 1.170(3) 0.603(3) 0.1254(19) 0.034(7) Uiso 1 1 d . . .
C24 C 0.9727(3) 0.7337(3) 0.1406(2) 0.0356(7) Uani 1 1 d . . .
C25 C 0.9798(6) 0.8318(5) 0.0466(3) 0.0601(11) Uani 1 1 d . . .
H25A H 1.058(5) 0.807(4) 0.014(3) 0.041(12) Uiso 0.75 1 d P . .
H25B H 1.048(6) 0.871(6) 0.058(4) 0.09(2) Uiso 0.75 1 d P . .
H25C H 0.909(6) 0.802(6) -0.006(4) 0.090(17) Uiso 0.75 1 d P . .
H25D H 0.893(7) 0.881(6) 0.026(4) 0.09(2) Uiso 0.75 1 d P . .
C31 C 0.9525(5) 0.8193(4) 0.5261(3) 0.0505(9) Uani 1 1 d . . .
H31A H 0.996(4) 0.745(4) 0.570(3) 0.078(14) Uiso 1 1 d . . .
H31B H 0.902(4) 0.862(4) 0.565(2) 0.064(12) Uiso 1 1 d . . .
H31C H 1.043(4) 0.835(3) 0.495(2) 0.066(11) Uiso 1 1 d . . .
C32 C 0.8466(3) 0.8133(3) 0.4565(2) 0.0351(7) Uani 1 1 d . . .
C33 C 0.7098(4) 0.9126(3) 0.4304(2) 0.0427(8) Uani 1 1 d . . .
H33 H 0.689(3) 0.973(3) 0.461(2) 0.054(9) Uiso 1 1 d . . .
C34 C 0.6017(3) 0.9226(3) 0.3661(2) 0.0375(7) Uani 1 1 d . . .
C35 C 0.4649(5) 1.0437(4) 0.3415(3) 0.0611(11) Uani 1 1 d . . .
H35A H 0.428(4) 1.081(4) 0.269(3) 0.051(12) Uiso 0.75 1 d P . .
H35B H 0.502(6) 1.110(6) 0.306(4) 0.09(2) Uiso 0.75 1 d P . .
H35C H 0.459(4) 1.092(4) 0.383(3) 0.049(13) Uiso 0.75 1 d P . .
H35D H 0.369(5) 1.021(4) 0.361(3) 0.050(13) Uiso 0.75 1 d P . .

loop_
_atom_site_aniso_label
_atom_site_aniso_U_11
_atom_site_aniso_U_22
_atom_site_aniso_U_33
_atom_site_aniso_U_23
_atom_site_aniso_U_13
_atom_site_aniso_U_12
Mn 0.0344(2) 0.0196(2) 0.0351(3) -0.01012(17) 0.00515(17) -0.01029(17)
O21 0.0407(11) 0.0245(10) 0.0396(11) -0.0089(9) 0.0072(9) -0.0072(9)
O22 0.0463(11) 0.0209(10) 0.0412(11) -0.0058(9) 0.0109(9) -0.0127(9)
O31 0.0407(11) 0.0271(11) 0.0560(13) -0.0212(10) -0.0026(10) -0.0056(9)
O32 0.0392(11) 0.0325(11) 0.0479(12) -0.0197(10) 0.0009(9) -0.0061(9)
N1 0.0342(12) 0.0247(12) 0.0320(12) -0.0103(10) 0.0032(10) -0.0087(10)
N2 0.0566(17) 0.0284(13) 0.0436(15) -0.0162(11) 0.0024(13) -0.0183(12)
N3 0.0291(11) 0.0233(12) 0.0340(13) -0.0097(10) 0.0023(10) -0.0079(10)
N4 0.074(2) 0.0390(17) 0.100(2) -0.0284(17) -0.0356(19) -0.0082(16)
C1 0.0388(16) 0.0298(16) 0.0382(16) -0.0121(13) -0.0014(13) -0.0132(13)
C2 0.0447(17) 0.0276(15) 0.0405(17) -0.0136(13) 0.0016(14) -0.0159(13)
C3 0.079(3) 0.050(2) 0.0377(19) -0.0146(16) 0.0020(19) -0.030(2)
C4 0.078(3) 0.046(2) 0.041(2) 0.0022(17) -0.0137(19) -0.024(2)
C5 0.062(2) 0.040(2) 0.062(2) 0.0021(18) -0.019(2) -0.0134(19)
C6 0.0443(19) 0.0298(17) 0.053(2) -0.0102(15) -0.0084(16) -0.0012(15)
C7 0.0358(15) 0.0308(16) 0.0401(17) -0.0172(13) 0.0046(13) -0.0160(13)
C8 0.0299(14) 0.0231(14) 0.0363(15) -0.0087(12) 0.0051(12) -0.0084(11)
C9 0.0351(16) 0.0273(15) 0.0481(19) -0.0092(14) 0.0038(14) -0.0134(13)
C10 0.0398(17) 0.0254(15) 0.0459(19) -0.0024(14) 0.0086(15) -0.0095(13)
C11 0.0394(16) 0.0323(16) 0.0336(17) -0.0041(13) 0.0006(14) -0.0061(13)
C12 0.0315(15) 0.0280(15) 0.0365(16) -0.0105(13) 0.0019(12) -0.0076(12)
C13 0.057(2) 0.0333(17) 0.0466(18) -0.0197(15) -0.0015(16) -0.0206(16)
C14 0.065(2) 0.0339(17) 0.0420(18) -0.0200(14) -0.0068(16) -0.0115(16)
C15 0.075(3) 0.0332(18) 0.054(2) -0.0177(16) 0.0165(19) -0.0217(18)
C16 0.105(3) 0.038(2) 0.058(2) -0.0171(18) 0.021(2) -0.031(2)
C17 0.130(4) 0.029(2) 0.076(3) -0.012(2) -0.040(3) -0.010(3)
C18 0.097(3) 0.046(3) 0.116(4) -0.033(3) -0.062(3) 0.007(2)
C21 0.0386(18) 0.0358(18) 0.062(2) -0.0278(18) -0.0010(17) -0.0047(15)
C22 0.0356(15) 0.0305(15) 0.0446(17) -0.0236(14) 0.0024(13) -0.0126(13)
C23 0.0379(16) 0.0390(17) 0.0399(17) -0.0179(14) 0.0133(14) -0.0162(14)
C24 0.0478(17) 0.0330(16) 0.0369(16) -0.0150(13) 0.0084(14) -0.0243(14)
C25 0.069(3) 0.060(3) 0.044(2) -0.004(2) 0.019(2) -0.024(3)
C31 0.054(2) 0.046(2) 0.060(2) -0.031(2) -0.004(2) -0.0114(19)
C32 0.0430(16) 0.0288(15) 0.0390(16) -0.0154(13) 0.0079(13) -0.0146(13)
C33 0.0524(19) 0.0334(17) 0.0443(19) -0.0237(15) 0.0042(15) -0.0049(15)
C34 0.0430(16) 0.0306(16) 0.0370(16) -0.0129(13) 0.0093(13) -0.0077(13)
C35 0.062(3) 0.044(2) 0.067(3) -0.030(2) -0.008(2) 0.012(2)

loop_
_atom_type_symbol
_atom_type_description
_atom_type_scat_dispersion_real
_atom_type_scat_dispersion_imag
_atom_type_scat_source
C C 0.0033 0.0016 'International Tables Vol C Tables 4.2.6.8 and 6.1.1.4'
H H 0.0000 0.0000 'International Tables Vol C Tables 4.2.6.8 and 6.1.1.4'
N N 0.0061 0.0033 'International Tables Vol C Tables 4.2.6.8 and 6.1.1.4'
O O 0.0106 0.0060 'International Tables Vol C Tables 4.2.6.8 and 6.1.1.4'
Mn Mn 0.3368 0.7283 'International Tables Vol C Tables 4.2.6.8 and 6.1.1.4'

loop_
_geom_angle_atom_site_label_1
_geom_angle_atom_site_label_2
_geom_angle_atom_site_label_3
_geom_angle
_geom_angle_site_symmetry_1
_geom_angle_site_symmetry_3
_geom_angle_publ_flag
O22 Mn O31 105.48(8) . . ?
O22 Mn O32 92.19(8) . . ?
O31 Mn O32 83.26(7) . . ?
O22 Mn O21 82.48(8) . . ?
O31 Mn O21 91.32(7) . . ?
O32 Mn O21 171.14(7) . . ?
O22 Mn N3 159.65(8) . . ?
O31 Mn N3 90.04(8) . . ?
O32 Mn N3 102.82(8) . . ?
O21 Mn N3 84.12(8) . . ?
O22 Mn N1 94.79(8) . . ?
O31 Mn N1 158.53(8) . . ?
O32 Mn N1 89.08(7) . . ?
O21 Mn N1 98.38(8) . . ?
N3 Mn N1 72.10(8) . . ?
C22 O21 Mn 130.39(17) . . ?
C24 O22 Mn 131.51(18) . . ?
C32 O31 Mn 131.28(18) . . ?
C34 O32 Mn 128.83(19) . . ?
C7 N1 C1 117.9(2) . . ?
C7 N1 Mn 113.56(19) . . ?
C1 N1 Mn 128.41(17) . . ?
C13 N2 C2 118.1(3) . . ?
C12 N3 C8 118.1(2) . . ?
C12 N3 Mn 125.46(18) . . ?
C8 N3 Mn 116.45(17) . . ?
C14 N4 C18 116.0(3) . . ?
N1 C1 C2 109.2(2) . . ?
N1 C1 C6 109.9(2) . . ?
C2 C1 C6 111.9(2) . . ?
N2 C2 C3 109.6(2) . . ?
N2 C2 C1 107.7(2) . . ?
C3 C2 C1 111.0(3) . . ?
C2 C3 C4 111.5(3) . . ?
C5 C4 C3 110.9(3) . . ?
C4 C5 C6 110.9(3) . . ?
C5 C6 C1 110.8(3) . . ?
N1 C7 C8 121.7(3) . . ?
N3 C8 C9 122.0(3) . . ?
N3 C8 C7 116.0(2) . . ?
C9 C8 C7 122.0(3) . . ?
C10 C9 C8 118.9(3) . . ?
C11 C10 C9 119.0(3) . . ?
C10 C11 C12 119.2(3) . . ?
N3 C12 C11 122.8(3) . . ?
N2 C13 C14 121.7(3) . . ?
N4 C14 C15 123.5(3) . . ?
N4 C14 C13 115.8(3) . . ?
C15 C14 C13 120.7(3) . . ?
C16 C15 C14 118.6(4) . . ?
C17 C16 C15 118.8(4) . . ?
C16 C17 C18 119.6(4) . . ?
N4 C18 C17 123.5(4) . . ?
O21 C22 C23 124.6(3) . . ?
O21 C22 C21 116.3(3) . . ?
C23 C22 C21 119.0(3) . . ?
C24 C23 C22 125.5(3) . . ?
O22 C24 C23 125.2(3) . . ?
O22 C24 C25 115.6(3) . . ?
C23 C24 C25 119.2(3) . . ?
O31 C32 C33 123.6(3) . . ?
O31 C32 C31 116.6(3) . . ?
C33 C32 C31 119.8(3) . . ?
C34 C33 C32 126.8(3) . . ?
O32 C34 C33 125.8(3) . . ?
O32 C34 C35 115.3(3) . . ?
C33 C34 C35 118.9(3) . . ?

loop_
_geom_bond_atom_site_label_1
_geom_bond_atom_site_label_2
_geom_bond_distance
_geom_bond_site_symmetry_2
_geom_bond_publ_flag
Mn O22 2.1130(19) . ?
Mn O31 2.131(2) . ?
Mn O32 2.148(2) . ?
Mn O21 2.1562(19) . ?
Mn N3 2.278(2) . ?
Mn N1 2.364(2) . ?
O21 C22 1.263(3) . ?
O22 C24 1.260(3) . ?
O31 C32 1.273(3) . ?
O32 C34 1.269(3) . ?
N1 C7 1.273(3) . ?
N1 C1 1.469(3) . ?
N2 C13 1.250(4) . ?
N2 C2 1.459(3) . ?
N3 C12 1.326(3) . ?
N3 C8 1.357(3) . ?
N4 C14 1.332(4) . ?
N4 C18 1.355(5) . ?
C1 C2 1.524(4) . ?
C1 C6 1.534(4) . ?
C2 C3 1.521(4) . ?
C3 C4 1.530(5) . ?
C4 C5 1.507(5) . ?
C5 C6 1.527(5) . ?
C7 C8 1.466(4) . ?
C8 C9 1.390(4) . ?
C9 C10 1.381(4) . ?
C10 C11 1.370(4) . ?
C11 C12 1.387(4) . ?
C13 C14 1.482(4) . ?
C14 C15 1.389(5) . ?
C15 C16 1.384(5) . ?
C16 C17 1.347(6) . ?
C17 C18 1.376(7) . ?
C21 C22 1.507(4) . ?
C22 C23 1.398(4) . ?
C23 C24 1.387(4) . ?
C24 C25 1.506(5) . ?
C31 C32 1.499(4) . ?
C32 C33 1.393(4) . ?
C33 C34 1.385(4) . ?
C34 C35 1.515(4) . ?
